data_7204419
loop_
_publ_author_name
'Jayanty, S.'
'Gangopadhyay, P.'
'Radhakrishnan, T. P.'

_publ_section_title
;
 Steering molecular dipoles from centrosymmetric to a
 noncentrosymmetric and SHG active assembly using remote functionality
 and complexationElectronic supplementary information (ESI) available:
 powder SHG variation with particle size for DMEDQ-TPA. See
 http://www.rsc.org/suppdata/jm/b2/b202804m/
;
_journal_issue 9
_journal_name_full 'Journal of Materials Chemistry'
_journal_page_first 2792
_journal_paper_doi 10.1039/b202804m
_journal_volume 12
_journal_year 2002
_chemical_formula_sum 'C26 H32 N6 O4'
_chemical_formula_weight 492.58
_chemical_name_systematic
;
7,7-bis(N,N-dimethylethylenediamino)-8,8-
dicyanoquinodimethane : terephthalic acid
;
_space_group_IT_number 9
_symmetry_cell_setting monoclinic
_symmetry_Int_Tables_number 9
_symmetry_space_group_name_Hall 'C -2yc'
_symmetry_space_group_name_H-M 'C 1 c 1'
_atom_sites_solution_hydrogens geom
_atom_sites_solution_primary direct
_atom_sites_solution_secondary difmap
_audit_creation_method SHELXL-97
_cell_angle_alpha 90.00
_cell_angle_beta 95.004(6)
_cell_angle_gamma 90.00
_cell_formula_units_Z 4
_cell_length_a 13.2413(11)
_cell_length_b 12.5696(8)
_cell_length_c 15.3847(11)
_cell_measurement_temperature 293(2)
_cell_volume 2550.8(3)
_computing_structure_refinement 'SHELXL-97 (Sheldrick, 1997)'
_computing_structure_solution 'SHELXS-97 (Sheldrick, 1990)'
_diffrn_ambient_temperature 293(2)
_diffrn_measured_fraction_theta_full 0.499
_diffrn_measured_fraction_theta_max 0.499
_diffrn_radiation_monochromator graphite
_diffrn_radiation_source 'fine-focus sealed tube'
_diffrn_radiation_type MoK\a
_diffrn_radiation_wavelength 0.71073
_diffrn_reflns_av_R_equivalents 0.0000
_diffrn_reflns_av_sigmaI/netI 0.0762
_diffrn_reflns_limit_h_max 17
_diffrn_reflns_limit_h_min -17
_diffrn_reflns_limit_k_max 16
_diffrn_reflns_limit_k_min -16
_diffrn_reflns_limit_l_max 20
_diffrn_reflns_limit_l_min -20
_diffrn_reflns_number 3068
_diffrn_reflns_theta_full 27.96
_diffrn_reflns_theta_max 27.96
_diffrn_reflns_theta_min 2.24
_exptl_absorpt_coefficient_mu 0.089
_exptl_crystal_colour 'Pale yellow'
_exptl_crystal_density_diffrn 1.283
_exptl_crystal_density_method 'not measured'
_exptl_crystal_description Plate
_exptl_crystal_F_000 1048
_exptl_crystal_size_max 0.48
_exptl_crystal_size_mid 0.48
_exptl_crystal_size_min 0.20
_refine_diff_density_max 0.19
_refine_diff_density_min -0.14
_refine_diff_density_rms 0.04
_refine_ls_abs_structure_details 'Flack H D (1983), Acta Cryst. A39, 876-881'
_refine_ls_abs_structure_Flack 0.00
_refine_ls_extinction_method none
_refine_ls_goodness_of_fit_ref 0.951
_refine_ls_hydrogen_treatment mixed
_refine_ls_matrix_type full
_refine_ls_number_parameters 335
_refine_ls_number_reflns 2914
_refine_ls_number_restraints 2
_refine_ls_restrained_S_all 0.950
_refine_ls_R_factor_all 0.1131
_refine_ls_R_factor_gt 0.0502
_refine_ls_shift/su_max 0.000
_refine_ls_shift/su_mean 0.000
_refine_ls_structure_factor_coef Fsqd
_refine_ls_weighting_details 'w=1/[\s^2^(Fo^2^)+(0.0452P)^2^+0.0000P] where P=(Fo^2^+2Fc^2^)/3'
_refine_ls_weighting_scheme calc
_refine_ls_wR_factor_gt 0.1171
_refine_ls_wR_factor_ref 0.1173
_reflns_number_gt 1394
_reflns_number_total 3068
_reflns_threshold_expression >2sigma(I)
_cod_data_source_file b202804m.txt
_cod_data_source_block DMEDQ-TPA
_cod_depositor_comments
;
The following automatic conversions were performed:
'_symmetry_cell_setting' value 'Monoclinic' changed to 'monoclinic'
according to '/home/saulius/struct/CIF-dictionaries/cif_core.dic'
dictionary named 'cif_core.dic' version 2.4.1 from 2010-06-29.

Automatic conversion script
Id: cif_fix_enum 1527 2010-12-29 10:47:43Z saulius 

The following automatic conversions were performed:

'_refine_ls_weighting_scheme' value 'calc
w=1/[\s^2^(Fo^2^)+(0.0452P)^2^+0.0000P] where P=(Fo^2^+2Fc^2^)/3' was
changed to 'calc'. New tag '_refine_ls_weighting_details' was
created. The value of the new tag was set to
'w=1/[\s^2^(Fo^2^)+(0.0452P)^2^+0.0000P] where P=(Fo^2^+2Fc^2^)/3'.

Automatic conversion script
Id: cif_fix_values 3143 2015-03-26 13:38:13Z robertas 
;
_cod_original_sg_symbol_H-M Cc
_cod_database_code 7204419

loop_
_symmetry_equiv_pos_as_xyz
'x, y, z'
'x, -y, z+1/2'
'x+1/2, y+1/2, z'
'x+1/2, -y+1/2, z+1/2'

loop_
_atom_site_label
_atom_site_type_symbol
_atom_site_fract_x
_atom_site_fract_y
_atom_site_fract_z
_atom_site_U_iso_or_equiv
_atom_site_adp_type
_atom_site_occupancy
_atom_site_calc_flag
_atom_site_refinement_flags
_atom_site_disorder_assembly
_atom_site_disorder_group
N1 N 0.3583(4) 0.2642(4) 0.7611(3) 0.0567(16) Uani 1 d . . .
H1 H 0.3342 0.2006 0.7615 0.068 Uiso 1 calc R . .
N2 N 0.4998(4) 0.3671(4) 0.7489(3) 0.0442(13) Uani 1 d . . .
H2 H 0.4719 0.4151 0.7787 0.053 Uiso 1 calc R . .
N3 N 0.5102(6) -0.1819(5) 0.4445(5) 0.087(2) Uani 1 d . . .
N4 N 0.8094(5) -0.1122(6) 0.5739(4) 0.078(2) Uani 1 d . . .
N5 N 0.2281(5) 0.2847(4) 0.9210(4) 0.0590(17) Uani 1 d . . .
H5 H 0.2421 0.2194 0.8996 0.071 Uiso 1 calc R . .
N6 N 0.5549(4) 0.5257(4) 0.5952(3) 0.0451(13) Uani 1 d . . .
H6 H 0.5019 0.5429 0.6264 0.054 Uiso 1 calc R . .
O25 O 0.2561(3) 0.1043(3) 0.8343(3) 0.0497(11) Uani 1 d . . .
O26 O 0.2553(3) 0.0382(3) 0.9675(3) 0.0569(12) Uani 1 d . . .
O27 O 0.4188(4) -0.3782(4) 0.6791(3) 0.0725(15) Uani 1 d . . .
O28 O 0.4319(5) -0.4435(4) 0.8118(3) 0.090(2) Uani 1 d . . .
C7 C 0.4969(4) 0.1831(4) 0.6979(3) 0.0363(14) Uani 1 d . . .
C8 C 0.4399(5) 0.1313(5) 0.6300(4) 0.0410(14) Uani 1 d . . .
H8 H 0.3744 0.1549 0.6140 0.049 Uiso 1 calc R . .
C9 C 0.4769(5) 0.0470(5) 0.5859(4) 0.0441(15) Uani 1 d . . .
H9 H 0.4359 0.0127 0.5424 0.053 Uiso 1 calc R . .
C10 C 0.5767(4) 0.0129(5) 0.6067(3) 0.0389(14) Uani 1 d . . .
C11 C 0.6334(5) 0.0622(5) 0.6748(4) 0.0430(15) Uani 1 d . . .
H11 H 0.6992 0.0390 0.6902 0.052 Uiso 1 calc R . .
C12 C 0.5943(4) 0.1459(5) 0.7210(4) 0.0405(14) Uani 1 d . . .
H12 H 0.6335 0.1769 0.7673 0.049 Uiso 1 calc R . .
C13 C 0.4524(4) 0.2764(5) 0.7386(4) 0.0411(15) Uani 1 d . . .
C14 C 0.6202(5) -0.0722(5) 0.5564(4) 0.0482(16) Uani 1 d . . .
C15 C 0.5606(6) -0.1316(6) 0.4945(5) 0.062(2) Uani 1 d . . .
C16 C 0.7251(6) -0.0947(5) 0.5656(4) 0.0542(17) Uani 1 d . . .
C17 C 0.2936(7) 0.3505(6) 0.7849(6) 0.091(3) Uani 1 d . . .
H17A H 0.3195 0.4160 0.7621 0.109 Uiso 1 calc R . .
H17B H 0.2266 0.3391 0.7556 0.109 Uiso 1 calc R . .
C18 C 0.2833(9) 0.3650(6) 0.8716(6) 0.119(4) Uani 1 d . . .
H18A H 0.2497 0.4329 0.8776 0.142 Uiso 1 calc R . .
H18B H 0.3509 0.3718 0.9007 0.142 Uiso 1 calc R . .
C19 C 0.1177(6) 0.2960(8) 0.9150(6) 0.099(3) Uani 1 d . . .
H19A H 0.0889 0.2392 0.9465 0.149 Uiso 1 calc R . .
H19B H 0.0914 0.2932 0.8549 0.149 Uiso 1 calc R . .
H19C H 0.1002 0.3630 0.9397 0.149 Uiso 1 calc R . .
C20 C 0.2727(7) 0.2887(6) 1.0130(5) 0.088(3) Uani 1 d . . .
H20A H 0.3450 0.2815 1.0146 0.132 Uiso 1 calc R . .
H20B H 0.2456 0.2317 1.0454 0.132 Uiso 1 calc R . .
H20C H 0.2563 0.3556 1.0385 0.132 Uiso 1 calc R . .
C21 C 0.5960(5) 0.3949(5) 0.7145(4) 0.0501(16) Uani 1 d . . .
H21A H 0.6436 0.3371 0.7268 0.060 Uiso 1 calc R . .
H21B H 0.6236 0.4575 0.7448 0.060 Uiso 1 calc R . .
C22 C 0.5867(5) 0.4165(5) 0.6176(4) 0.0485(16) Uani 1 d . . .
H22A H 0.6516 0.4031 0.5950 0.058 Uiso 1 calc R . .
H22B H 0.5379 0.3673 0.5892 0.058 Uiso 1 calc R . .
C23 C 0.6387(6) 0.6035(5) 0.6172(5) 0.066(2) Uani 1 d . . .
H23A H 0.6604 0.5989 0.6783 0.099 Uiso 1 calc R . .
H23B H 0.6149 0.6743 0.6036 0.099 Uiso 1 calc R . .
H23C H 0.6947 0.5874 0.5838 0.099 Uiso 1 calc R . .
C24 C 0.5210(5) 0.5327(6) 0.5016(4) 0.066(2) Uani 1 d . . .
H24A H 0.4663 0.4837 0.4880 0.100 Uiso 1 calc R . .
H24B H 0.5764 0.5152 0.4679 0.100 Uiso 1 calc R . .
H24C H 0.4983 0.6037 0.4879 0.100 Uiso 1 calc R . .
C29 C 0.3108(5) -0.0732(5) 0.8567(4) 0.0381(14) Uani 1 d . . .
C30 C 0.3046(4) -0.1666(5) 0.9036(3) 0.0407(15) Uani 1 d . . .
H30 H 0.2771 -0.1648 0.9571 0.049 Uiso 1 calc R . .
C31 C 0.3382(5) -0.2623(5) 0.8728(4) 0.0475(17) Uani 1 d . . .
H31 H 0.3341 -0.3238 0.9059 0.057 Uiso 1 calc R . .
C32 C 0.3779(4) -0.2665(5) 0.7927(4) 0.0371(13) Uani 1 d . . .
C33 C 0.3853(5) -0.1738(5) 0.7458(4) 0.0485(17) Uani 1 d . . .
H33 H 0.4121 -0.1763 0.6919 0.058 Uiso 1 calc R . .
C34 C 0.3541(5) -0.0781(5) 0.7768(4) 0.0458(16) Uani 1 d . . .
H34 H 0.3617 -0.0163 0.7448 0.055 Uiso 1 calc R . .
C35 C 0.2725(4) 0.0306(5) 0.8907(4) 0.0419(15) Uani 1 d . . .
C36 C 0.4147(5) -0.3717(5) 0.7603(4) 0.0457(15) Uani 1 d . . .

loop_
_atom_site_aniso_label
_atom_site_aniso_U_11
_atom_site_aniso_U_22
_atom_site_aniso_U_33
_atom_site_aniso_U_23
_atom_site_aniso_U_13
_atom_site_aniso_U_12
N1 0.054(3) 0.046(3) 0.076(4) 0.021(3) 0.038(3) 0.020(3)
N2 0.056(3) 0.033(3) 0.045(3) 0.004(2) 0.014(3) 0.009(3)
N3 0.100(6) 0.076(5) 0.086(5) -0.036(4) 0.007(4) -0.012(4)
N4 0.068(4) 0.101(5) 0.065(4) -0.014(4) 0.009(3) 0.038(4)
N5 0.085(5) 0.029(3) 0.070(4) -0.001(3) 0.046(4) 0.004(3)
N6 0.050(3) 0.046(3) 0.042(3) -0.004(2) 0.016(2) -0.001(3)
O25 0.063(3) 0.032(2) 0.056(2) 0.001(2) 0.014(2) 0.002(2)
O26 0.069(3) 0.054(3) 0.051(3) -0.007(2) 0.024(2) 0.010(3)
O27 0.102(4) 0.066(3) 0.052(3) -0.008(3) 0.021(3) 0.032(3)
O28 0.166(6) 0.044(3) 0.064(3) -0.003(3) 0.029(4) 0.042(4)
C7 0.041(4) 0.033(3) 0.037(3) 0.007(3) 0.017(3) 0.003(3)
C8 0.035(3) 0.042(3) 0.047(3) 0.002(3) 0.010(3) 0.000(3)
C9 0.044(4) 0.046(4) 0.042(3) -0.001(3) 0.004(3) 0.001(3)
C10 0.044(4) 0.037(3) 0.036(3) 0.001(3) 0.008(3) 0.002(3)
C11 0.038(3) 0.037(3) 0.053(4) 0.004(3) 0.000(3) 0.009(3)
C12 0.043(3) 0.039(4) 0.038(3) -0.001(3) -0.001(3) 0.012(3)
C13 0.046(4) 0.038(3) 0.040(3) 0.007(3) 0.012(3) 0.011(3)
C14 0.058(4) 0.041(4) 0.047(4) -0.007(3) 0.015(3) 0.007(3)
C15 0.073(6) 0.055(5) 0.062(4) -0.007(4) 0.024(4) 0.001(4)
C16 0.072(5) 0.050(4) 0.043(3) -0.010(3) 0.014(3) 0.019(4)
C17 0.104(7) 0.068(5) 0.112(7) 0.030(5) 0.072(6) 0.045(5)
C18 0.224(12) 0.037(5) 0.112(7) 0.001(5) 0.113(8) 0.005(6)
C19 0.063(5) 0.133(10) 0.104(6) -0.032(6) 0.018(5) 0.019(6)
C20 0.106(7) 0.080(6) 0.083(6) -0.031(5) 0.040(5) -0.008(5)
C21 0.053(4) 0.034(3) 0.064(4) 0.009(3) 0.003(3) -0.001(3)
C22 0.042(4) 0.040(4) 0.066(4) -0.010(3) 0.017(3) -0.003(3)
C23 0.080(5) 0.056(4) 0.064(4) 0.007(4) 0.009(4) -0.023(4)
C24 0.059(5) 0.090(6) 0.050(4) -0.002(4) 0.007(3) 0.011(4)
C29 0.036(3) 0.039(3) 0.040(3) -0.007(3) 0.007(3) -0.001(3)
C30 0.051(4) 0.040(3) 0.032(3) -0.001(3) 0.010(3) -0.002(3)
C31 0.065(5) 0.039(4) 0.041(3) 0.004(3) 0.021(3) 0.006(3)
C32 0.039(3) 0.036(3) 0.038(3) -0.008(3) 0.008(2) 0.005(3)
C33 0.056(4) 0.048(4) 0.045(3) -0.005(3) 0.026(3) 0.004(3)
C34 0.053(4) 0.037(4) 0.050(4) 0.008(3) 0.025(3) 0.006(3)
C35 0.042(4) 0.028(3) 0.058(4) -0.007(3) 0.015(3) -0.011(3)
C36 0.050(4) 0.044(4) 0.043(3) -0.012(3) 0.005(3) 0.006(3)

loop_
_atom_type_symbol
_atom_type_description
_atom_type_scat_dispersion_real
_atom_type_scat_dispersion_imag
_atom_type_scat_source
C C 0.0033 0.0016 'International Tables Vol C Tables 4.2.6.8 and 6.1.1.4'
H H 0.0000 0.0000 'International Tables Vol C Tables 4.2.6.8 and 6.1.1.4'
N N 0.0061 0.0033 'International Tables Vol C Tables 4.2.6.8 and 6.1.1.4'
O O 0.0106 0.0060 'International Tables Vol C Tables 4.2.6.8 and 6.1.1.4'

loop_
_geom_angle_atom_site_label_1
_geom_angle_atom_site_label_2
_geom_angle_atom_site_label_3
_geom_angle
_geom_angle_site_symmetry_1
_geom_angle_site_symmetry_3
_geom_angle_publ_flag
C13 N1 C17 124.5(6) . . ?
C13 N2 C21 126.1(5) . . ?
C19 N5 C20 111.7(6) . . ?
C19 N5 C18 115.6(7) . . ?
C20 N5 C18 106.9(7) . . ?
C22 N6 C24 109.9(5) . . ?
C22 N6 C23 111.5(5) . . ?
C24 N6 C23 109.7(5) . . ?
C12 C7 C8 117.6(5) . . ?
C12 C7 C13 123.7(6) . . ?
C8 C7 C13 118.6(5) . . ?
C9 C8 C7 122.6(6) . . ?
C8 C9 C10 119.5(6) . . ?
C11 C10 C9 118.5(5) . . ?
C11 C10 C14 121.0(6) . . ?
C9 C10 C14 120.5(5) . . ?
C10 C11 C12 121.5(6) . . ?
C7 C12 C11 120.1(6) . . ?
N2 C13 N1 121.4(5) . . ?
N2 C13 C7 122.7(5) . . ?
N1 C13 C7 115.8(6) . . ?
C15 C14 C16 116.9(6) . . ?
C15 C14 C10 121.6(6) . . ?
C16 C14 C10 121.4(6) . . ?
N3 C15 C14 178.6(8) . . ?
N4 C16 C14 179.2(7) . . ?
C18 C17 N1 117.4(7) . . ?
C17 C18 N5 120.2(8) . . ?
N2 C21 C22 113.7(5) . . ?
N6 C22 C21 113.3(5) . . ?
C30 C29 C34 117.8(5) . . ?
C30 C29 C35 121.1(5) . . ?
C34 C29 C35 121.1(5) . . ?
C29 C30 C31 121.7(5) . . ?
C30 C31 C32 119.9(6) . . ?
C33 C32 C31 119.0(5) . . ?
C33 C32 C36 121.8(5) . . ?
C31 C32 C36 119.2(6) . . ?
C34 C33 C32 121.4(5) . . ?
C33 C34 C29 120.1(6) . . ?
O26 C35 O25 124.3(6) . . ?
O26 C35 C29 119.8(6) . . ?
O25 C35 C29 115.8(5) . . ?
O28 C36 O27 125.5(6) . . ?
O28 C36 C32 119.0(5) . . ?
O27 C36 C32 115.4(6) . . ?

loop_
_geom_bond_atom_site_label_1
_geom_bond_atom_site_label_2
_geom_bond_distance
_geom_bond_site_symmetry_2
_geom_bond_publ_flag
N1 C13 1.331(7) . ?
N1 C17 1.449(8) . ?
N2 C13 1.304(7) . ?
N2 C21 1.463(7) . ?
N3 C15 1.161(9) . ?
N4 C16 1.134(9) . ?
N5 C19 1.464(9) . ?
N5 C20 1.486(9) . ?
N5 C18 1.493(9) . ?
N6 C22 1.468(8) . ?
N6 C24 1.474(7) . ?
N6 C23 1.496(8) . ?
O25 C35 1.274(7) . ?
O26 C35 1.227(6) . ?
O27 C36 1.257(7) . ?
O28 C36 1.210(7) . ?
C7 C12 1.388(8) . ?
C7 C8 1.395(8) . ?
C7 C13 1.477(8) . ?
C8 C9 1.372(8) . ?
C9 C10 1.400(8) . ?
C10 C11 1.381(8) . ?
C10 C14 1.468(8) . ?
C11 C12 1.394(8) . ?
C14 C15 1.398(10) . ?
C14 C16 1.413(11) . ?
C17 C18 1.364(10) . ?
C21 C22 1.510(8) . ?
C29 C30 1.384(8) . ?
C29 C34 1.402(8) . ?
C29 C35 1.509(8) . ?
C30 C31 1.381(8) . ?
C31 C32 1.382(7) . ?
C32 C33 1.378(8) . ?
C32 C36 1.510(8) . ?
C33 C34 1.372(8) . ?

loop_
_cod_related_entry_id
_cod_related_entry_database
_cod_related_entry_code
1 ChemSpider 21143357
